data_4501068
loop_
_publ_author_name
'Stilinovi\'c, Vladimir'
'Kaitner, Branko'

_publ_section_title
;
 Hydrogen Bonding in Pyridinium Picrates: From Discrete Ion Pairs to 3D
 Networks
;
_journal_issue 9
_journal_name_full 'Crystal Growth &amp; Design'
_journal_page_first 4110
_journal_paper_doi 10.1021/cg200684x
_journal_volume 11
_journal_year 2011
_chemical_absolute_configuration unk
_chemical_formula_moiety 'C6 H2 N3 O7, C6 H9 N2 O'
_chemical_formula_sum 'C12 H11 N5 O8'
_chemical_formula_weight 353.26
_chemical_name_systematic
;
4-methoxypyrid-3-ylammonium picrate
;
_space_group_IT_number 19
_symmetry_cell_setting orthorhombic
_symmetry_space_group_name_Hall 'P 2ac 2ab'
_symmetry_space_group_name_H-M 'P 21 21 21'
_atom_sites_solution_hydrogens geom
_atom_sites_solution_primary direct
_atom_sites_solution_secondary difmap
_audit_creation_date 2010-10-13T09:51:50-00:00
_audit_creation_method 'WinGX routine CIF_UPDATE'
_cell_angle_alpha 90
_cell_angle_beta 90
_cell_angle_gamma 90
_cell_formula_units_Z 4
_cell_length_a 4.0563(2)
_cell_length_b 11.0710(4)
_cell_length_c 30.9908(12)
_cell_measurement_reflns_used 3461
_cell_measurement_temperature 295(2)
_cell_measurement_theta_max 32.0
_cell_measurement_theta_min 4.6
_cell_volume 1391.71(10)
_computing_cell_refinement
;
CrysAlis RED 170 (Oxford Diffraction Poland Sp., 2003)
;
_computing_data_collection
;
CrysAlis CCD 170 (Oxford Diffraction Poland Sp., 2003)
;
_computing_data_reduction
;
CrysAlis RED 170 (Oxford Diffraction Poland Sp., 2003)
;
_computing_molecular_graphics 'ORTEP-3 (Farrugia, 1997)'
_computing_publication_material
;
WinGX (Farrugia, 1999) 
;
_computing_structure_refinement 'SHELXL-97 (Sheldrick, 2008)'
_computing_structure_solution 'SHELXS-97 (Sheldrick, 2008)'
_diffrn_ambient_temperature 295(2)
_diffrn_measured_fraction_theta_full 0.986
_diffrn_measured_fraction_theta_max 0.986
_diffrn_measurement_device_type
;
Oxford Diffraction Xcalibur CCD
diffractometer
;
_diffrn_measurement_method 'omega scan'
_diffrn_radiation_monochromator graphite
_diffrn_radiation_source 'fine-focus sealed tube'
_diffrn_radiation_type MoK\a
_diffrn_radiation_wavelength 0.71073
_diffrn_reflns_av_R_equivalents 0.0356
_diffrn_reflns_av_unetI/netI 0.0507
_diffrn_reflns_limit_h_max 5
_diffrn_reflns_limit_h_min -5
_diffrn_reflns_limit_k_max 14
_diffrn_reflns_limit_k_min -15
_diffrn_reflns_limit_l_max 40
_diffrn_reflns_limit_l_min -41
_diffrn_reflns_number 12055
_diffrn_reflns_theta_full 28.98
_diffrn_reflns_theta_max 28.98
_diffrn_reflns_theta_min 3.74
_exptl_absorpt_coefficient_mu 0.145
_exptl_absorpt_correction_type none
_exptl_crystal_colour orange
_exptl_crystal_density_diffrn 1.686
_exptl_crystal_density_method 'not measured'
_exptl_crystal_description rod
_exptl_crystal_F_000 728
_exptl_crystal_size_max 0.437
_exptl_crystal_size_mid 0.187
_exptl_crystal_size_min 0.173
_refine_diff_density_max 0.247
_refine_diff_density_min -0.263
_refine_diff_density_rms 0.056
_refine_ls_abs_structure_details 'Flack H D (1983), Acta Cryst. A39, 876-881'
_refine_ls_abs_structure_Flack 0(10)
_refine_ls_extinction_method none
_refine_ls_goodness_of_fit_ref 1.12
_refine_ls_hydrogen_treatment constr
_refine_ls_matrix_type full
_refine_ls_number_parameters 228
_refine_ls_number_reflns 2183
_refine_ls_number_restraints 0
_refine_ls_restrained_S_all 1.12
_refine_ls_R_factor_all 0.052
_refine_ls_R_factor_gt 0.0332
_refine_ls_shift/su_max 0.001
_refine_ls_shift/su_mean 0
_refine_ls_structure_factor_coef Fsqd
_refine_ls_weighting_details 'calc w=1/[\s^2^(Fo^2^)+(0.0460P)^2^+0.0000P] where P=(Fo^2^+2Fc^2^)/3'
_refine_ls_weighting_scheme calc
_refine_ls_wR_factor_gt 0.0702
_refine_ls_wR_factor_ref 0.095
_reflns_number_gt 1611
_reflns_number_total 2183
_reflns_threshold_expression >2sigma(I)
_cod_data_source_file cg200684x_si_002.cif
_cod_data_source_block 6-meo-3ampy
_cod_database_code 4501068

loop_
_symmetry_equiv_pos_as_xyz
'x, y, z'
'-x+1/2, -y, z+1/2'
'x+1/2, -y+1/2, -z'
'-x, y+1/2, -z+1/2'

loop_
_atom_site_label
_atom_site_type_symbol
_atom_site_fract_x
_atom_site_fract_y
_atom_site_fract_z
_atom_site_U_iso_or_equiv
_atom_site_adp_type
_atom_site_occupancy
_atom_site_symmetry_multiplicity
_atom_site_calc_flag
_atom_site_refinement_flags
O1 O 0.9221(5) 0.11822(17) 0.85748(5) 0.0202(4) Uani 1 1 d .
C4 C 0.9859(7) -0.0441(2) 0.97724(8) 0.0189(6) Uani 1 1 d .
C5 C 0.8378(7) 0.0676(2) 0.97356(8) 0.0187(6) Uani 1 1 d .
H5 H 0.7545 0.107 0.9977 0.022 Uiso 1 1 calc R
C3 C 1.1118(7) -0.1033(2) 0.94173(8) 0.0188(6) Uani 1 1 d .
H3 H 1.2177 -0.1773 0.9449 0.023 Uiso 1 1 calc R
O6 O 0.7548(6) 0.31196(17) 0.95963(6) 0.0272(5) Uani 1 1 d .
O2 O 1.0822(6) -0.10308(17) 0.82910(6) 0.0286(5) Uani 1 1 d .
C2 C 1.0790(8) -0.0515(2) 0.90162(8) 0.0176(6) Uani 1 1 d .
C6 C 0.8160(7) 0.1192(2) 0.93333(8) 0.0179(6) Uani 1 1 d .
O7 O 0.4802(6) 0.26397(17) 0.90192(6) 0.0270(5) Uani 1 1 d .
O5 O 0.8373(7) -0.05745(19) 1.04864(6) 0.0339(6) Uani 1 1 d .
O3 O 1.4073(7) -0.19976(19) 0.87201(7) 0.0341(6) Uani 1 1 d .
N1 N 1.1995(7) -0.1218(2) 0.86497(7) 0.0215(5) Uani 1 1 d .
N3 N 0.6732(6) 0.2404(2) 0.93127(7) 0.0202(5) Uani 1 1 d .
O4 O 1.2028(7) -0.18374(18) 1.02465(7) 0.0337(6) Uani 1 1 d .
N2 N 1.0110(7) -0.0988(2) 1.01988(7) 0.0229(6) Uani 1 1 d .
C1 C 0.9329(7) 0.0648(2) 0.89425(8) 0.0179(6) Uani 1 1 d .
C8 C 0.1097(8) 0.1360(2) 0.70137(8) 0.0195(6) Uani 1 1 d .
H8 H -0.012 0.1694 0.6789 0.023 Uiso 1 1 calc R
C10 C 0.3631(7) 0.1468(2) 0.77013(8) 0.0168(6) Uani 1 1 d .
C7 C 0.2291(7) 0.0177(2) 0.69893(8) 0.0179(6) Uani 1 1 d .
C9 C 0.1787(7) 0.2017(2) 0.73829(9) 0.0187(6) Uani 1 1 d .
H9 H 0.1029 0.2805 0.7415 0.022 Uiso 1 1 calc R
C11 C 0.4792(7) 0.0298(2) 0.76471(9) 0.0196(6) Uani 1 1 d .
H11 H 0.6065 -0.0048 0.7864 0.024 Uiso 1 1 calc R
C12 C 0.0139(9) -0.0058(3) 0.62741(8) 0.0259(7) Uani 1 1 d .
H12A H -0.2022 0.0222 0.6351 0.039 Uiso 1 1 calc R
H12B H -0.0043 -0.0665 0.6054 0.039 Uiso 1 1 calc R
H12C H 0.1421 0.0607 0.6167 0.039 Uiso 1 1 calc R
N4 N 0.4130(6) -0.03451(19) 0.72919(7) 0.0198(5) Uani 1 1 d .
N5 N 0.4261(6) 0.2134(2) 0.81078(7) 0.0197(5) Uani 1 1 d .
H5A H 0.4568 0.2913 0.8049 0.03 Uiso 1 1 calc R
H5B H 0.6055 0.1837 0.8235 0.03 Uiso 1 1 calc R
H5C H 0.2539 0.2052 0.8283 0.03 Uiso 1 1 calc R
O8 O 0.1736(6) -0.05656(17) 0.66502(6) 0.0241(5) Uani 1 1 d .

loop_
_atom_site_aniso_label
_atom_site_aniso_U_11
_atom_site_aniso_U_22
_atom_site_aniso_U_33
_atom_site_aniso_U_23
_atom_site_aniso_U_13
_atom_site_aniso_U_12
O1 0.0202(11) 0.0280(10) 0.0124(8) 0.0034(8) -0.0003(8) -0.0038(9)
C4 0.0215(16) 0.0210(13) 0.0143(12) 0.0038(12) -0.0016(12) -0.0075(13)
C5 0.0200(15) 0.0221(13) 0.0140(12) -0.0038(11) 0.0023(12) -0.0062(12)
C3 0.0174(15) 0.0178(12) 0.0213(13) 0.0010(12) -0.0018(12) -0.0022(12)
O6 0.0386(14) 0.0224(9) 0.0207(10) -0.0072(9) 0.0003(10) 0.0002(11)
O2 0.0450(14) 0.0265(10) 0.0142(9) -0.0011(9) -0.0004(10) -0.0024(11)
C2 0.0191(14) 0.0179(12) 0.0157(13) -0.0035(11) 0.0002(11) -0.0049(12)
C6 0.0189(15) 0.0178(12) 0.0170(13) -0.0004(11) -0.0007(12) -0.0043(13)
O7 0.0285(13) 0.0287(10) 0.0240(10) -0.0002(9) -0.0074(9) 0.0037(11)
O5 0.0471(16) 0.0379(12) 0.0167(10) 0.0031(10) 0.0093(11) -0.0018(13)
O3 0.0360(14) 0.0370(12) 0.0292(12) -0.0082(10) -0.0006(11) 0.0145(12)
N1 0.0238(14) 0.0213(12) 0.0194(12) -0.0015(10) 0.0033(11) -0.0039(12)
N3 0.0239(14) 0.0219(11) 0.0149(11) -0.0004(10) 0.0032(11) -0.0019(11)
O4 0.0412(15) 0.0352(11) 0.0246(11) 0.0088(10) -0.0040(11) 0.0092(12)
N2 0.0280(15) 0.0244(12) 0.0163(11) 0.0017(11) -0.0005(11) -0.0075(12)
C1 0.0164(14) 0.0222(13) 0.0149(12) -0.0004(11) 0.0000(11) -0.0060(12)
C8 0.0227(16) 0.0214(13) 0.0145(13) 0.0030(12) -0.0029(12) -0.0011(13)
C10 0.0176(15) 0.0229(13) 0.0098(12) -0.0001(11) 0.0019(11) -0.0055(12)
C7 0.0180(15) 0.0204(13) 0.0154(13) 0.0012(12) 0.0026(12) -0.0015(12)
C9 0.0209(15) 0.0160(13) 0.0193(13) 0.0028(11) 0.0021(13) 0.0012(12)
C11 0.0187(15) 0.0222(13) 0.0180(13) 0.0063(12) -0.0026(12) -0.0010(13)
C12 0.0303(18) 0.0305(15) 0.0170(13) -0.0064(12) -0.0058(14) 0.0033(15)
N4 0.0239(13) 0.0178(11) 0.0175(11) 0.0019(10) -0.0003(11) 0.0001(11)
N5 0.0180(13) 0.0240(11) 0.0170(11) -0.0008(9) -0.0001(10) -0.0025(11)
O8 0.0333(13) 0.0219(9) 0.0173(9) -0.0052(8) -0.0051(9) 0.0032(10)

loop_
_atom_type_symbol
_atom_type_description
_atom_type_scat_dispersion_real
_atom_type_scat_dispersion_imag
_atom_type_scat_source
C C 0.0033 0 'International Tables Vol C Tables 4.2.6.8 and 6.1.1.4'
H H 0 0 'International Tables Vol C Tables 4.2.6.8 and 6.1.1.4'
N N 0.0061 0 'International Tables Vol C Tables 4.2.6.8 and 6.1.1.4'
O O 0.0106 0 'International Tables Vol C Tables 4.2.6.8 and 6.1.1.4'

loop_
_geom_angle_atom_site_label_1
_geom_angle_atom_site_label_2
_geom_angle_atom_site_label_3
_geom_angle
C5 C4 C3 121.4(2)
C5 C4 N2 118.6(3)
C3 C4 N2 120.0(2)
C6 C5 C4 118.4(3)
C6 C5 H5 120.8
C4 C5 H5 120.8
C2 C3 C4 119.1(3)
C2 C3 H3 120.4
C4 C3 H3 120.4
C3 C2 C1 123.9(3)
C3 C2 N1 116.6(2)
C1 C2 N1 119.5(2)
C5 C6 C1 124.8(3)
C5 C6 N3 116.5(2)
C1 C6 N3 118.7(2)
O2 N1 O3 123.1(2)
O2 N1 C2 119.0(2)
O3 N1 C2 117.8(2)
O7 N3 O6 124.3(2)
O7 N3 C6 118.7(2)
O6 N3 C6 117.0(2)
O5 N2 O4 124.2(2)
O5 N2 C4 117.6(2)
O4 N2 C4 118.1(2)
O1 C1 C6 123.0(3)
O1 C1 C2 124.6(3)
C6 C1 C2 112.3(2)
C9 C8 C7 117.9(3)
C9 C8 H8 121.1
C7 C8 H8 121.1
C9 C10 C11 120.5(2)
C9 C10 N5 118.9(2)
C11 C10 N5 120.6(2)
N4 C7 O8 112.2(2)
N4 C7 C8 124.2(3)
O8 C7 C8 123.6(3)
C10 C9 C8 118.0(3)
C10 C9 H9 121
C8 C9 H9 121
N4 C11 C10 121.9(3)
N4 C11 H11 119.1
C10 C11 H11 119.1
O8 C12 H12A 109.5
O8 C12 H12B 109.5
H12A C12 H12B 109.5
O8 C12 H12C 109.5
H12A C12 H12C 109.5
H12B C12 H12C 109.5
C7 N4 C11 117.5(2)
C10 N5 H5A 109.5
C10 N5 H5B 109.5
H5A N5 H5B 109.5
C10 N5 H5C 109.5
H5A N5 H5C 109.5
H5B N5 H5C 109.5
C7 O8 C12 117.7(2)

loop_
_geom_bond_atom_site_label_1
_geom_bond_atom_site_label_2
_geom_bond_distance
O1 C1 1.285(3)
C4 C5 1.379(4)
C4 C3 1.379(4)
C4 N2 1.457(3)
C5 C6 1.375(4)
C5 H5 0.93
C3 C2 1.376(3)
C3 H3 0.93
O6 N3 1.229(3)
O2 N1 1.227(3)
C2 C1 1.435(4)
C2 N1 1.461(3)
C6 C1 1.433(4)
C6 N3 1.462(4)
O7 N3 1.228(3)
O5 N2 1.225(3)
O3 N1 1.226(3)
O4 N2 1.229(3)
C8 C9 1.385(4)
C8 C7 1.398(4)
C8 H8 0.93
C10 C9 1.379(4)
C10 C11 1.388(4)
C10 N5 1.482(3)
C7 N4 1.330(3)
C7 O8 1.353(3)
C9 H9 0.93
C11 N4 1.338(3)
C11 H11 0.93
C12 O8 1.447(3)
C12 H12A 0.96
C12 H12B 0.96
C12 H12C 0.96
N5 H5A 0.89
N5 H5B 0.89
N5 H5C 0.89
